data_7707987
loop_
_publ_author_name
'Utochnikova, Valentina V.'
'Aslandukov, Andrey N.'
'Vashchenko, Andrey A.'
'Goloveshkin, Alexander S.'
'Alexandrov, Alexey A.'
'Grzibovskis, Raitis'
'B\"unzli, Jean-Claude G'

_publ_section_title
;
 Identifying lifetime as one of the key parameters responsible for the low
 brightness of lanthanide-based OLEDs.
;
_journal_issue 37
_journal_name_full 'Dalton transactions (Cambridge, England : 2003)'
_journal_page_first 12806
_journal_page_last 12813
_journal_paper_doi 10.1039/d1dt02269e
_journal_volume 50
_journal_year 2021
_chemical_formula_moiety '2(C24 H16 N2), C60 H50 Eu2 N4 O12, 2(C2 H5 O)'
_chemical_formula_sum 'C112 H92 Eu2 N8 O14'
_chemical_formula_weight 2077.86
_space_group_crystal_system triclinic
_space_group_IT_number 2
_space_group_name_Hall '-P 1'
_space_group_name_H-M_alt 'P -1'
_atom_sites_solution_hydrogens geom
_atom_sites_solution_primary direct
_atom_sites_solution_secondary difmap
_audit_creation_date 2021-06-14
_audit_creation_method
;
Olex2 1.3
(compiled 2020.11.12 svn.r5f609507 for OlexSys, GUI svn.r6272)
;
_audit_update_record
;
2021-06-14 deposited with the CCDC.	2021-08-09 downloaded from the CCDC.
;
_cell_angle_alpha 97.899(5)
_cell_angle_beta 99.011(5)
_cell_angle_gamma 105.648(4)
_cell_formula_units_Z 1
_cell_length_a 9.849(2)
_cell_length_b 10.323(2)
_cell_length_c 24.422(5)
_cell_measurement_reflns_used 3108
_cell_measurement_temperature 120
_cell_measurement_theta_max 30.52
_cell_measurement_theta_min 2.19
_cell_volume 2319.0(8)
_computing_molecular_graphics 'Olex2 1.3 (Dolomanov et al., 2009)'
_computing_publication_material 'Olex2 1.3 (Dolomanov et al., 2009)'
_computing_structure_refinement 'XH  (Sheldrick, 2008)'
_computing_structure_solution 'XS n/a (Sheldrick, 2008)'
_diffrn_ambient_temperature 120
_diffrn_measured_fraction_theta_full 0.993
_diffrn_measured_fraction_theta_max 0.993
_diffrn_measurement_device_type 'Bruker APEX-II CCD'
_diffrn_measurement_method '\f and \w scans'
_diffrn_radiation_monochromator graphite
_diffrn_radiation_type MoK\a
_diffrn_radiation_wavelength 0.71073
_diffrn_reflns_av_R_equivalents 0.1103
_diffrn_reflns_av_unetI/netI 0.1584
_diffrn_reflns_limit_h_max 13
_diffrn_reflns_limit_h_min -13
_diffrn_reflns_limit_k_max 13
_diffrn_reflns_limit_k_min -13
_diffrn_reflns_limit_l_max 32
_diffrn_reflns_limit_l_min -32
_diffrn_reflns_number 26763
_diffrn_reflns_theta_full 28.28
_diffrn_reflns_theta_max 28.28
_diffrn_reflns_theta_min 1.72
_diffrn_source 'fine-focus sealed tube'
_diffrn_source_current 30.0
_diffrn_source_power 1.5
_diffrn_source_voltage 50.0
_diffrn_standards_number 0
_exptl_absorpt_coefficient_mu 1.413
_exptl_absorpt_correction_T_max 0.7461
_exptl_absorpt_correction_T_min 0.6239
_exptl_absorpt_correction_type multi-scan
_exptl_absorpt_process_details
'SADABS-2008/1 (Bruker,2008) was used for absorption correction. wR2(int) was 0.0939 before and 0.0660 after correction. The Ratio of minimum to maximum transmission is 0.8362. The \l/2 correction factor is 0.0015.'
_exptl_crystal_colour colourless
_exptl_crystal_colour_primary colourless
_exptl_crystal_density_diffrn 1.488
_exptl_crystal_density_method 'not measured'
_exptl_crystal_description block
_exptl_crystal_F_000 1058
_exptl_crystal_preparation Luminescent
_exptl_crystal_size_max 0.23
_exptl_crystal_size_mid 0.21
_exptl_crystal_size_min 0.15
_refine_diff_density_max 3.205
_refine_diff_density_min -4.336
_refine_diff_density_rms 0.211
_refine_ls_extinction_method none
_refine_ls_goodness_of_fit_ref 1.034
_refine_ls_hydrogen_treatment mixed
_refine_ls_matrix_type full
_refine_ls_number_parameters 618
_refine_ls_number_reflns 11424
_refine_ls_number_restraints 0
_refine_ls_restrained_S_all 1.034
_refine_ls_R_factor_all 0.1275
_refine_ls_R_factor_gt 0.0798
_refine_ls_shift/su_max 0.002
_refine_ls_shift/su_mean 0.000
_refine_ls_structure_factor_coef Fsqd
_refine_ls_weighting_details 'calc w=1/[\s^2^(Fo^2^)+(0.0950P)^2^+1.8368P] where P=(Fo^2^+2Fc^2^)/3'
_refine_ls_weighting_scheme calc
_refine_ls_wR_factor_gt 0.1817
_refine_ls_wR_factor_ref 0.2020
_reflns_number_gt 7472
_reflns_number_total 11424
_reflns_threshold_expression >2sigma(I)
_cod_data_source_file d1dt02269e2.cif
_cod_data_source_block a_CCDC1
_cod_depositor_comments 'Adding full bibliography for 7707986--7707989.cif.'
_cod_original_cell_volume 2318.9(8)
_cod_database_code 7707987
_olex2_refinement_description
;
1.a Aromatic/amide H refined with riding coordinates:
 C8(H8), C35(H35), C48(H48), C69(H69), C77(H77), C80(H80), C85(H85), C89(H89),
 C91(H91), C93(H93), C98(H98), C110(H110), C112(H112), C114(H114), C119(H119),
 C129(H129), C11(H11), C24(H24), C44(H44), C52(H52), C56(H56), C65(H65),
 C70(H70), C74(H74), C76(H76), C78(H78), C84(H84), C87(H87), C95(H95), C96(H96),
  C97(H97), C113(H113), C3(H3)
1.b Idealised Me refined as rotating group:
 C1(H1A,H1B,H1C), C12(H12A,H12B,H12C), C81(H81A,H81B,H81C), C7(H7A,H7B,H7C)
1.c Idealised tetrahedral OH refined as rotating group:
 O23(H23)
;
_olex2_submission_special_instructions 'No special instructions were received'

loop_
_space_group_symop_id
_space_group_symop_operation_xyz
1 'x, y, z'
2 '-x, -y, -z'

loop_
_atom_site_label
_atom_site_type_symbol
_atom_site_fract_x
_atom_site_fract_y
_atom_site_fract_z
_atom_site_U_iso_or_equiv
_atom_site_adp_type
_atom_site_occupancy
_atom_site_symmetry_multiplicity
_atom_site_calc_flag
_atom_site_refinement_flags
_atom_site_disorder_assembly
_atom_site_disorder_group
C8 C 0.4584(10) 0.1522(9) -0.4980(4) 0.0291(19) Uani 1 1 d . . .
H8 H 0.5358 0.2177 -0.5052 0.035 Uiso 1 1 calc R . .
N33 N 0.1603(7) -0.0860(7) -0.6312(3) 0.0241(15) Uani 1 1 d . . .
C35 C -0.1775(9) -0.5240(8) -0.5878(3) 0.0211(17) Uani 1 1 d . . .
H35 H -0.0861 -0.5196 -0.5690 0.025 Uiso 1 1 calc R . .
C39 C 0.2313(8) -0.0376(8) -0.4754(3) 0.0195(16) Uani 1 1 d . . .
C40 C 0.2467(8) -0.0175(8) -0.5307(3) 0.0207(17) Uani 1 1 d . . .
C48 C 0.1089(8) -0.1406(8) -0.4678(3) 0.0201(16) Uani 1 1 d . . .
H48 H 0.0965 -0.1513 -0.4315 0.024 Uiso 1 1 calc R . .
N59 N 0.3578(7) 0.0765(7) -0.5417(3) 0.0246(15) Uani 1 1 d . . .
C63 C 0.0245(8) -0.2120(8) -0.5700(3) 0.0201(16) Uani 1 1 d . . .
C64 C -0.0730(8) -0.3002(8) -0.6178(3) 0.0215(17) Uani 1 1 d . . .
C68 C -0.1968(8) -0.4156(8) -0.6135(3) 0.0190(16) Uani 1 1 d . . .
C69 C -0.0527(9) -0.2778(8) -0.6705(3) 0.0216(17) Uani 1 1 d . . .
H69 H -0.1154 -0.3333 -0.7029 0.026 Uiso 1 1 calc R . .
C77 C 0.0110(9) -0.2225(8) -0.5130(3) 0.0218(17) Uani 1 1 d . . .
H77 H -0.0680 -0.2880 -0.5069 0.026 Uiso 1 1 calc R . .
C80 C 0.4852(10) 0.0108(9) -0.2813(4) 0.032(2) Uani 1 1 d . . .
H80 H 0.5686 0.0003 -0.2612 0.038 Uiso 1 1 calc R . .
C85 C -0.4298(10) -0.6442(9) -0.6163(4) 0.0281(19) Uani 1 1 d . . .
H85 H -0.5071 -0.7205 -0.6175 0.034 Uiso 1 1 calc R . .
C88 C 0.1409(8) -0.1074(8) -0.5789(3) 0.0191(16) Uani 1 1 d . . .
C89 C 0.4558(9) 0.1401(9) -0.4420(4) 0.0259(18) Uani 1 1 d . . .
H89 H 0.5303 0.1962 -0.4132 0.031 Uiso 1 1 calc R . .
C91 C 0.2362(9) 0.0405(8) -0.3413(4) 0.0240(18) Uani 1 1 d . . .
H91 H 0.1523 0.0504 -0.3613 0.029 Uiso 1 1 calc R . .
C93 C 0.2488(9) 0.0363(8) -0.2845(4) 0.0252(18) Uani 1 1 d . . .
H93 H 0.1744 0.0444 -0.2663 0.030 Uiso 1 1 calc R . .
C98 C -0.3365(9) -0.4233(9) -0.6400(3) 0.0244(18) Uani 1 1 d . . .
H98 H -0.3517 -0.3518 -0.6571 0.029 Uiso 1 1 calc R . .
C110 C -0.4515(9) -0.5350(9) -0.6410(4) 0.030(2) Uani 1 1 d . . .
H110 H -0.5437 -0.5380 -0.6583 0.036 Uiso 1 1 calc R . .
C112 C 0.4728(9) 0.0171(9) -0.3379(4) 0.0261(18) Uani 1 1 d . . .
H112 H 0.5490 0.0126 -0.3555 0.031 Uiso 1 1 calc R . .
C114 C 0.3733(10) 0.0200(9) -0.2547(4) 0.0286(19) Uani 1 1 d . . .
H114 H 0.3815 0.0153 -0.2166 0.034 Uiso 1 1 calc R . .
C116 C 0.3427(9) 0.0449(9) -0.4294(4) 0.0240(18) Uani 1 1 d . . .
C119 C 0.0655(9) -0.1686(9) -0.6744(3) 0.0256(18) Uani 1 1 d . . .
H119 H 0.0772 -0.1539 -0.7104 0.031 Uiso 1 1 calc R . .
C129 C -0.2921(9) -0.6376(9) -0.5900(3) 0.0235(18) Uani 1 1 d . . .
H129 H -0.2770 -0.7101 -0.5736 0.028 Uiso 1 1 calc R . .
C131 C 0.3469(9) 0.0302(9) -0.3690(4) 0.0245(18) Uani 1 1 d . . .
Eu1 Eu 0.10777(4) -0.01299(4) -0.060893(17) 0.01644(13) Uani 1 1 d . . .
O18 O 0.2127(6) 0.1812(6) -0.1034(2) 0.0271(13) Uani 1 1 d . . .
O118 O -0.0157(6) -0.2603(6) -0.0798(2) 0.0241(13) Uani 1 1 d . . .
O121 O 0.0929(6) 0.1466(5) 0.0147(2) 0.0204(12) Uani 1 1 d . . .
O122 O 0.2174(6) -0.0801(6) 0.0196(2) 0.0207(12) Uani 1 1 d . . .
O124 O 0.3578(6) 0.1445(6) -0.0340(2) 0.0225(12) Uani 1 1 d . . .
O126 O -0.1059(6) 0.0439(6) -0.0910(2) 0.0235(13) Uani 1 1 d . . .
N13 N 0.0369(7) -0.1001(7) -0.1709(3) 0.0199(14) Uani 1 1 d . . .
N15 N 0.2685(7) -0.1378(7) -0.1060(3) 0.0178(13) Uani 1 1 d . . .
C1 C 0.4455(10) 0.3446(10) -0.0728(4) 0.036(2) Uani 1 1 d . . .
H1A H 0.4740 0.3351 -0.1086 0.055 Uiso 1 1 calc R . .
H1B H 0.5278 0.3609 -0.0430 0.055 Uiso 1 1 calc R . .
H1C H 0.4064 0.4203 -0.0685 0.055 Uiso 1 1 calc R . .
C11 C 0.3853(9) -0.1520(9) -0.0750(3) 0.0236(18) Uani 1 1 d . . .
H11 H 0.4132 -0.1073 -0.0375 0.028 Uiso 1 1 calc R . .
C12 C -0.3170(10) 0.1149(11) -0.1091(4) 0.036(2) Uani 1 1 d . . .
H12A H -0.3956 0.1185 -0.0908 0.054 Uiso 1 1 calc R . .
H12B H -0.3519 0.0481 -0.1435 0.054 Uiso 1 1 calc R . .
H12C H -0.2743 0.2032 -0.1175 0.054 Uiso 1 1 calc R . .
C17 C 0.0570(8) -0.2550(8) -0.2520(3) 0.0153(15) Uani 1 1 d . . .
C21 C -0.0702(8) -0.2421(8) -0.2836(3) 0.0182(16) Uani 1 1 d . . .
C24 C -0.1305(9) -0.1482(8) -0.2593(3) 0.0213(17) Uani 1 1 d . . .
H24 H -0.2090 -0.1307 -0.2800 0.026 Uiso 1 1 calc R . .
C25 C 0.1045(8) -0.1853(8) -0.1949(3) 0.0160(15) Uani 1 1 d . . .
C26 C 0.3334(9) 0.2156(8) -0.0700(3) 0.0211(17) Uani 1 1 d . . .
C29 C 0.4293(8) -0.2999(8) -0.1508(3) 0.0186(16) Uani 1 1 d . . .
C37 C 0.0922(8) 0.2606(8) 0.0437(3) 0.0192(16) Uani 1 1 d . . .
C43 C 0.5133(8) -0.3883(8) -0.1739(3) 0.0180(16) Uani 1 1 d . . .
C44 C 0.1451(8) -0.3285(8) -0.2755(3) 0.0201(17) Uani 1 1 d . . .
H44 H 0.1184 -0.3698 -0.3135 0.024 Uiso 1 1 calc R . .
C46 C 0.3086(8) -0.2825(8) -0.1853(3) 0.0188(16) Uani 1 1 d . . .
C47 C -0.1376(8) -0.3271(8) -0.3406(3) 0.0173(16) Uani 1 1 d . . .
C50 C -0.2052(8) 0.0752(8) -0.0705(3) 0.0197(16) Uani 1 1 d . . .
C51 C 0.2305(8) -0.2023(8) -0.1611(3) 0.0164(15) Uani 1 1 d . . .
C52 C -0.1559(8) -0.4671(8) -0.3487(3) 0.0202(16) Uani 1 1 d . . .
H52 H -0.1227 -0.5054 -0.3190 0.024 Uiso 1 1 calc R . .
C56 C -0.1896(8) -0.2713(9) -0.3847(3) 0.0220(17) Uani 1 1 d . . .
H56 H -0.1802 -0.1781 -0.3795 0.026 Uiso 1 1 calc R . .
C65 C 0.4685(9) -0.2302(9) -0.0956(3) 0.0227(17) Uani 1 1 d . . .
H65 H 0.5502 -0.2352 -0.0722 0.027 Uiso 1 1 calc R . .
C70 C 0.6621(9) -0.3379(9) -0.1670(3) 0.0235(18) Uani 1 1 d . . .
H70 H 0.7101 -0.2490 -0.1477 0.028 Uiso 1 1 calc R . .
C74 C -0.2238(8) -0.5504(9) -0.4010(4) 0.0246(19) Uani 1 1 d . . .
H74 H -0.2358 -0.6441 -0.4065 0.029 Uiso 1 1 calc R . .
C76 C -0.2727(9) -0.4924(9) -0.4445(4) 0.0270(19) Uani 1 1 d . . .
H76 H -0.3178 -0.5473 -0.4796 0.032 Uiso 1 1 calc R . .
C78 C 0.2646(9) -0.3395(8) -0.2445(3) 0.0212(17) Uani 1 1 d . . .
H78 H 0.3207 -0.3853 -0.2618 0.025 Uiso 1 1 calc R . .
C81 C 0.1827(10) 0.3926(9) 0.0322(4) 0.035(2) Uani 1 1 d . . .
H81A H 0.1274 0.4228 0.0033 0.052 Uiso 1 1 calc R . .
H81B H 0.2663 0.3785 0.0198 0.052 Uiso 1 1 calc R . .
H81C H 0.2121 0.4610 0.0661 0.052 Uiso 1 1 calc R . .
C84 C 0.7393(9) -0.4198(9) -0.1889(4) 0.0258(19) Uani 1 1 d . . .
H84 H 0.8385 -0.3854 -0.1851 0.031 Uiso 1 1 calc R . .
C87 C -0.0733(9) -0.0796(8) -0.2036(3) 0.0213(17) Uani 1 1 d . . .
H87 H -0.1150 -0.0158 -0.1886 0.026 Uiso 1 1 calc R . .
C95 C -0.2558(9) -0.3553(9) -0.4367(3) 0.0262(19) Uani 1 1 d . . .
H95 H -0.2891 -0.3176 -0.4666 0.031 Uiso 1 1 calc R . .
C96 C 0.6675(9) -0.5533(9) -0.2164(4) 0.0276(19) Uani 1 1 d . . .
H96 H 0.7187 -0.6087 -0.2310 0.033 Uiso 1 1 calc R . .
C97 C 0.4435(9) -0.5231(9) -0.2014(3) 0.0234(17) Uani 1 1 d . . .
H97 H 0.3443 -0.5587 -0.2057 0.028 Uiso 1 1 calc R . .
C113 C 0.5224(9) -0.6035(8) -0.2222(4) 0.0261(18) Uani 1 1 d . . .
H113 H 0.4755 -0.6935 -0.2404 0.031 Uiso 1 1 calc R . .
C3 C 0.0148(13) -0.6483(14) -0.1802(5) 0.056(3) Uani 1 1 d . . .
H3 H -0.0706 -0.6542 -0.2043 0.067 Uiso 1 1 calc R . .
C7 C 0.0579(16) -0.5647(14) -0.1249(5) 0.068(4) Uani 1 1 d . . .
H7A H 0.1502 -0.4992 -0.1215 0.102 Uiso 1 1 calc R . .
H7B H 0.0640 -0.6216 -0.0971 0.102 Uiso 1 1 calc R . .
H7C H -0.0117 -0.5175 -0.1189 0.102 Uiso 1 1 calc R . .
O23 O 0.1089(7) -0.7211(7) -0.1962(3) 0.0349(15) Uani 1 1 d . . .
H23 H 0.1539 -0.7368 -0.1679 0.052 Uiso 1 1 calc R . .

loop_
_atom_site_aniso_label
_atom_site_aniso_U_11
_atom_site_aniso_U_22
_atom_site_aniso_U_33
_atom_site_aniso_U_23
_atom_site_aniso_U_13
_atom_site_aniso_U_12
C8 0.028(5) 0.026(5) 0.031(5) 0.002(4) 0.007(4) 0.006(4)
N33 0.023(4) 0.028(4) 0.022(3) 0.004(3) 0.007(3) 0.007(3)
C35 0.024(4) 0.022(4) 0.016(4) 0.000(3) 0.004(3) 0.006(3)
C39 0.017(4) 0.020(4) 0.022(4) 0.001(3) 0.006(3) 0.008(3)
C40 0.015(4) 0.020(4) 0.027(4) 0.003(3) 0.004(3) 0.007(3)
C48 0.019(4) 0.024(4) 0.019(4) 0.004(3) 0.008(3) 0.008(3)
N59 0.025(4) 0.024(4) 0.025(4) 0.007(3) 0.007(3) 0.006(3)
C63 0.020(4) 0.022(4) 0.022(4) 0.005(3) 0.007(3) 0.012(3)
C64 0.019(4) 0.020(4) 0.024(4) -0.001(3) 0.005(3) 0.006(3)
C68 0.021(4) 0.019(4) 0.017(4) -0.002(3) 0.006(3) 0.008(3)
C69 0.025(4) 0.022(4) 0.018(4) 0.003(3) 0.005(3) 0.007(3)
C77 0.018(4) 0.022(4) 0.025(4) 0.001(3) 0.008(3) 0.005(3)
C80 0.036(5) 0.030(5) 0.027(5) 0.001(4) -0.001(4) 0.009(4)
C85 0.028(5) 0.021(4) 0.031(5) -0.002(4) 0.011(4) 0.001(4)
C88 0.013(4) 0.021(4) 0.024(4) 0.005(3) 0.007(3) 0.006(3)
C89 0.018(4) 0.022(4) 0.032(5) 0.000(4) 0.004(4) -0.001(3)
C91 0.018(4) 0.023(4) 0.027(4) 0.000(3) 0.002(3) 0.002(3)
C93 0.027(5) 0.021(4) 0.025(4) 0.004(3) 0.009(4) 0.001(4)
C98 0.022(4) 0.028(5) 0.023(4) 0.001(3) 0.005(3) 0.009(4)
C110 0.023(5) 0.035(5) 0.028(5) -0.005(4) 0.006(4) 0.010(4)
C112 0.024(5) 0.023(4) 0.029(5) 0.002(4) 0.006(4) 0.004(4)
C114 0.033(5) 0.026(5) 0.021(4) 0.004(4) 0.003(4) 0.002(4)
C116 0.022(4) 0.026(5) 0.026(4) 0.006(4) 0.007(4) 0.009(4)
C119 0.030(5) 0.029(5) 0.018(4) 0.002(3) 0.007(4) 0.010(4)
C129 0.027(5) 0.024(4) 0.022(4) 0.004(3) 0.012(4) 0.008(4)
C131 0.026(5) 0.021(4) 0.026(4) -0.001(3) 0.007(4) 0.009(4)
Eu1 0.0152(2) 0.0208(2) 0.01198(18) -0.00292(13) 0.00291(13) 0.00617(14)
O18 0.022(3) 0.029(3) 0.026(3) 0.006(3) 0.000(3) 0.002(3)
O118 0.027(3) 0.024(3) 0.020(3) -0.005(2) 0.010(2) 0.005(2)
O121 0.025(3) 0.019(3) 0.017(3) -0.006(2) 0.006(2) 0.009(2)
O122 0.020(3) 0.029(3) 0.017(3) 0.002(2) 0.005(2) 0.013(2)
O124 0.015(3) 0.028(3) 0.020(3) -0.001(2) 0.002(2) 0.003(2)
O126 0.024(3) 0.032(3) 0.016(3) -0.004(2) 0.002(2) 0.016(3)
N13 0.018(3) 0.025(4) 0.019(3) -0.001(3) 0.004(3) 0.012(3)
N15 0.016(3) 0.023(4) 0.012(3) -0.001(3) 0.002(3) 0.004(3)
C1 0.034(5) 0.031(5) 0.039(5) 0.006(4) 0.012(4) 0.000(4)
C11 0.022(4) 0.033(5) 0.013(4) -0.007(3) 0.001(3) 0.010(4)
C12 0.035(5) 0.060(7) 0.022(4) 0.009(4) 0.010(4) 0.028(5)
C17 0.016(4) 0.019(4) 0.012(3) 0.000(3) 0.002(3) 0.008(3)
C21 0.019(4) 0.020(4) 0.016(4) 0.000(3) 0.004(3) 0.008(3)
C24 0.022(4) 0.020(4) 0.022(4) 0.003(3) 0.001(3) 0.010(3)
C25 0.013(4) 0.014(4) 0.019(4) -0.002(3) 0.001(3) 0.003(3)
C26 0.021(4) 0.021(4) 0.016(4) -0.009(3) 0.004(3) 0.003(3)
C29 0.014(4) 0.022(4) 0.018(4) 0.000(3) 0.006(3) 0.002(3)
C37 0.018(4) 0.019(4) 0.020(4) 0.000(3) 0.004(3) 0.008(3)
C43 0.020(4) 0.023(4) 0.015(4) 0.002(3) 0.005(3) 0.013(3)
C44 0.019(4) 0.027(4) 0.014(4) -0.003(3) 0.001(3) 0.011(3)
C46 0.017(4) 0.019(4) 0.018(4) -0.004(3) 0.008(3) 0.004(3)
C47 0.013(4) 0.019(4) 0.017(4) -0.001(3) 0.004(3) 0.001(3)
C50 0.013(4) 0.028(4) 0.019(4) 0.000(3) 0.004(3) 0.010(3)
C51 0.015(4) 0.015(4) 0.017(4) -0.003(3) 0.005(3) 0.001(3)
C52 0.015(4) 0.021(4) 0.021(4) -0.002(3) 0.002(3) 0.004(3)
C56 0.022(4) 0.025(4) 0.018(4) 0.003(3) 0.007(3) 0.004(3)
C65 0.020(4) 0.030(5) 0.017(4) 0.001(3) 0.001(3) 0.008(4)
C70 0.020(4) 0.027(4) 0.023(4) -0.003(3) 0.005(3) 0.010(4)
C74 0.018(4) 0.019(4) 0.031(5) -0.012(3) 0.010(4) 0.003(3)
C76 0.023(4) 0.026(5) 0.022(4) -0.016(3) 0.002(3) 0.003(4)
C78 0.022(4) 0.023(4) 0.020(4) -0.004(3) 0.009(3) 0.009(3)
C81 0.040(6) 0.025(5) 0.038(5) -0.001(4) 0.017(5) 0.007(4)
C84 0.014(4) 0.030(5) 0.034(5) -0.003(4) 0.006(3) 0.011(4)
C87 0.022(4) 0.019(4) 0.018(4) -0.005(3) 0.003(3) 0.003(3)
C95 0.018(4) 0.036(5) 0.016(4) -0.003(4) 0.001(3) -0.001(4)
C96 0.030(5) 0.027(5) 0.027(4) -0.004(4) 0.008(4) 0.014(4)
C97 0.019(4) 0.024(4) 0.026(4) 0.003(3) 0.001(3) 0.007(3)
C113 0.034(5) 0.014(4) 0.029(5) 0.001(3) 0.006(4) 0.007(4)
C3 0.055(7) 0.091(10) 0.041(6) 0.010(6) 0.013(6) 0.051(7)
C7 0.100(11) 0.066(9) 0.062(8) 0.014(7) 0.028(8) 0.055(8)
O23 0.034(4) 0.052(4) 0.023(3) 0.008(3) 0.004(3) 0.021(3)

loop_
_atom_type_symbol
_atom_type_description
_atom_type_scat_dispersion_real
_atom_type_scat_dispersion_imag
_atom_type_scat_source
C C 0.0033 0.0016 'International Tables Vol C Tables 4.2.6.8 and 6.1.1.4'
H H 0.0000 0.0000 'International Tables Vol C Tables 4.2.6.8 and 6.1.1.4'
Eu Eu -0.1578 3.6682 'International Tables Vol C Tables 4.2.6.8 and 6.1.1.4'
N N 0.0061 0.0033 'International Tables Vol C Tables 4.2.6.8 and 6.1.1.4'
O O 0.0106 0.0060 'International Tables Vol C Tables 4.2.6.8 and 6.1.1.4'

loop_
_geom_angle_atom_site_label_1
_geom_angle_atom_site_label_2
_geom_angle_atom_site_label_3
_geom_angle
_geom_angle_site_symmetry_1
_geom_angle_site_symmetry_3
_geom_angle_publ_flag
N59 C8 H8 117.9 . . ?
N59 C8 C89 124.3(8) . . ?
C89 C8 H8 117.9 . . ?
C119 N33 C88 116.9(7) . . ?
C68 C35 H35 119.6 . . ?
C129 C35 H35 119.6 . . ?
C129 C35 C68 120.9(8) . . ?
C40 C39 C48 119.6(7) . . ?
C40 C39 C116 117.6(7) . . ?
C116 C39 C48 122.8(7) . . ?
C39 C40 C88 119.1(7) . . ?
N59 C40 C39 123.6(7) . . ?
N59 C40 C88 117.2(7) . . ?
C39 C48 H48 119.7 . . ?
C77 C48 C39 120.5(7) . . ?
C77 C48 H48 119.7 . . ?
C8 N59 C40 117.1(7) . . ?
C64 C63 C77 123.4(7) . . ?
C64 C63 C88 118.2(7) . . ?
C88 C63 C77 118.4(7) . . ?
C63 C64 C68 122.9(7) . . ?
C69 C64 C63 118.5(8) . . ?
C69 C64 C68 118.5(7) . . ?
C35 C68 C64 121.8(7) . . ?
C35 C68 C98 118.3(8) . . ?
C98 C68 C64 119.7(7) . . ?
C64 C69 H69 120.8 . . ?
C64 C69 C119 118.4(8) . . ?
C119 C69 H69 120.8 . . ?
C48 C77 C63 122.5(8) . . ?
C48 C77 H77 118.8 . . ?
C63 C77 H77 118.8 . . ?
C112 C80 H80 120.1 . . ?
C112 C80 C114 119.8(9) . . ?
C114 C80 H80 120.1 . . ?
C110 C85 H85 120.3 . . ?
C129 C85 H85 120.3 . . ?
C129 C85 C110 119.4(8) . . ?
N33 C88 C40 117.3(7) . . ?
N33 C88 C63 122.9(7) . . ?
C63 C88 C40 119.8(7) . . ?
C8 C89 H89 120.1 . . ?
C116 C89 C8 119.9(8) . . ?
C116 C89 H89 120.1 . . ?
C93 C91 H91 119.5 . . ?
C93 C91 C131 121.1(8) . . ?
C131 C91 H91 119.5 . . ?
C91 C93 H93 120.3 . . ?
C91 C93 C114 119.5(8) . . ?
C114 C93 H93 120.3 . . ?
C68 C98 H98 119.5 . . ?
C110 C98 C68 120.9(8) . . ?
C110 C98 H98 119.5 . . ?
C85 C110 H110 120.0 . . ?
C98 C110 C85 120.1(8) . . ?
C98 C110 H110 120.0 . . ?
C80 C112 H112 119.6 . . ?
C80 C112 C131 120.7(8) . . ?
C131 C112 H112 119.6 . . ?
C80 C114 C93 120.4(8) . . ?
C80 C114 H114 119.8 . . ?
C93 C114 H114 119.8 . . ?
C39 C116 C131 124.1(7) . . ?
C89 C116 C39 117.5(8) . . ?
C89 C116 C131 118.4(8) . . ?
N33 C119 C69 125.0(8) . . ?
N33 C119 H119 117.5 . . ?
C69 C119 H119 117.5 . . ?
C35 C129 C85 120.4(8) . . ?
C35 C129 H129 119.8 . . ?
C85 C129 H129 119.8 . . ?
C91 C131 C112 118.5(8) . . ?
C91 C131 C116 122.9(8) . . ?
C112 C131 C116 118.4(7) . . ?
O18 Eu1 Eu1 123.35(14) . 2 ?
O18 Eu1 O118 144.60(19) . . ?
O18 Eu1 O121 150.96(18) . 2 ?
O18 Eu1 O124 52.62(19) . . ?
O18 Eu1 N13 73.5(2) . . ?
O18 Eu1 N15 87.7(2) . . ?
O18 Eu1 C26 26.4(2) . . ?
O18 Eu1 C37 160.7(2) . 2 ?
O118 Eu1 Eu1 86.29(12) . 2 ?
O118 Eu1 O121 51.47(16) . 2 ?
O118 Eu1 O124 138.62(19) . . ?
O118 Eu1 N13 71.5(2) . . ?
O118 Eu1 N15 71.80(19) . . ?
O118 Eu1 C26 151.72(19) . . ?
O118 Eu1 C37 25.14(18) . 2 ?
O121 Eu1 Eu1 39.50(13) . 2 ?
O121 Eu1 Eu1 35.16(11) 2 2 ?
O121 Eu1 O18 87.4(2) . . ?
O121 Eu1 O118 125.43(18) . . ?
O121 Eu1 O121 74.7(2) . 2 ?
O121 Eu1 O122 76.66(18) . . ?
O121 Eu1 O124 77.73(18) . . ?
O121 Eu1 O126 74.54(18) . . ?
O121 Eu1 N13 145.36(19) . . ?
O121 Eu1 N13 109.03(19) 2 . ?
O121 Eu1 N15 146.53(19) . . ?
O121 Eu1 C26 80.8(2) . . ?
O121 Eu1 C26 155.36(19) 2 . ?
O121 Eu1 C37 26.38(18) 2 2 ?
O121 Eu1 C37 100.5(2) . 2 ?
O122 Eu1 Eu1 69.57(12) . 2 ?
O122 Eu1 O18 127.08(19) . . ?
O122 Eu1 O118 78.46(19) . . ?
O122 Eu1 O121 71.32(18) . 2 ?
O122 Eu1 O124 74.63(19) . . ?
O122 Eu1 N13 137.82(19) . . ?
O122 Eu1 N15 80.13(18) . . ?
O122 Eu1 C26 100.7(2) . . ?
O122 Eu1 C37 72.1(2) . 2 ?
O124 Eu1 Eu1 112.25(12) . 2 ?
O124 Eu1 O121 140.04(17) . 2 ?
O124 Eu1 N13 110.14(19) . . ?
O124 Eu1 N15 73.05(19) . . ?
O124 Eu1 C26 26.3(2) . . ?
O124 Eu1 C37 146.1(2) . 2 ?
O126 Eu1 Eu1 68.31(13) . 2 ?
O126 Eu1 O18 82.0(2) . . ?
O126 Eu1 O118 93.6(2) . . ?
O126 Eu1 O121 71.39(19) . 2 ?
O126 Eu1 O122 137.54(18) . . ?
O126 Eu1 O124 127.3(2) . . ?
O126 Eu1 N13 74.39(18) . . ?
O126 Eu1 N15 137.22(19) . . ?
O126 Eu1 C26 104.7(2) . . ?
O126 Eu1 C37 83.2(2) . 2 ?
N13 Eu1 Eu1 134.94(14) . 2 ?
N13 Eu1 C26 92.6(2) . . ?
N13 Eu1 C37 90.6(2) . 2 ?
N15 Eu1 Eu1 145.67(14) . 2 ?
N15 Eu1 O121 119.79(18) . 2 ?
N15 Eu1 N13 62.88(19) . . ?
N15 Eu1 C26 80.2(2) . . ?
N15 Eu1 C37 94.9(2) . 2 ?
C26 Eu1 Eu1 120.29(15) . 2 ?
C26 Eu1 C37 172.0(2) . 2 ?
C37 Eu1 Eu1 61.17(15) 2 2 ?
C26 O18 Eu1 94.5(5) . . ?
C37 O118 Eu1 97.9(5) 2 . ?
Eu1 O121 Eu1 105.3(2) . 2 ?
C37 O121 Eu1 160.5(5) . . ?
C37 O121 Eu1 90.2(4) . 2 ?
C50 O122 Eu1 136.5(5) 2 . ?
C26 O124 Eu1 92.5(5) . . ?
C50 O126 Eu1 139.1(5) . . ?
C25 N13 Eu1 118.6(5) . . ?
C87 N13 Eu1 123.5(5) . . ?
C87 N13 C25 117.3(6) . . ?
C11 N15 Eu1 121.0(5) . . ?
C11 N15 C51 117.3(6) . . ?
C51 N15 Eu1 121.5(5) . . ?
H1A C1 H1B 109.5 . . ?
H1A C1 H1C 109.5 . . ?
H1B C1 H1C 109.5 . . ?
C26 C1 H1A 109.5 . . ?
C26 C1 H1B 109.5 . . ?
C26 C1 H1C 109.5 . . ?
N15 C11 H11 118.1 . . ?
N15 C11 C65 123.8(7) . . ?
C65 C11 H11 118.1 . . ?
H12A C12 H12B 109.5 . . ?
H12A C12 H12C 109.5 . . ?
H12B C12 H12C 109.5 . . ?
C50 C12 H12A 109.5 . . ?
C50 C12 H12B 109.5 . . ?
C50 C12 H12C 109.5 . . ?
C21 C17 C25 118.6(6) . . ?
C21 C17 C44 123.2(7) . . ?
C25 C17 C44 118.1(7) . . ?
C17 C21 C47 121.5(6) . . ?
C24 C21 C17 117.5(7) . . ?
C24 C21 C47 121.0(7) . . ?
C21 C24 H24 120.1 . . ?
C21 C24 C87 119.9(7) . . ?
C87 C24 H24 120.1 . . ?
N13 C25 C17 122.3(7) . . ?
N13 C25 C51 118.3(6) . . ?
C17 C25 C51 119.4(6) . . ?
O18 C26 Eu1 59.2(4) . . ?
O18 C26 C1 119.2(8) . . ?
O124 C26 Eu1 61.2(4) . . ?
O124 C26 O18 120.3(7) . . ?
O124 C26 C1 120.5(8) . . ?
C1 C26 Eu1 174.9(6) . . ?
C46 C29 C43 121.1(7) . . ?
C65 C29 C43 121.4(7) . . ?
C65 C29 C46 117.5(7) . . ?
O118 C37 Eu1 56.9(4) 2 2 ?
O118 C37 O121 120.2(7) 2 . ?
O118 C37 C81 121.1(7) 2 . ?
O121 C37 Eu1 63.4(4) . 2 ?
O121 C37 C81 118.7(7) . . ?
C81 C37 Eu1 174.2(6) . 2 ?
C70 C43 C29 120.4(7) . . ?
C70 C43 C97 119.2(7) . . ?
C97 C43 C29 120.4(7) . . ?
C17 C44 H44 119.0 . . ?
C78 C44 C17 122.0(7) . . ?
C78 C44 H44 119.0 . . ?
C29 C46 C78 122.8(7) . . ?
C51 C46 C29 118.9(7) . . ?
C51 C46 C78 118.2(7) . . ?
C52 C47 C21 119.1(7) . . ?
C56 C47 C21 121.5(7) . . ?
C56 C47 C52 119.4(7) . . ?
O122 C50 C12 116.7(6) 2 . ?
O126 C50 O122 125.4(7) . 2 ?
O126 C50 C12 117.9(7) . . ?
N15 C51 C25 117.2(6) . . ?
N15 C51 C46 122.6(7) . . ?
C46 C51 C25 120.2(7) . . ?
C47 C52 H52 119.8 . . ?
C47 C52 C74 120.5(8) . . ?
C74 C52 H52 119.8 . . ?
C47 C56 H56 120.2 . . ?
C47 C56 C95 119.5(8) . . ?
C95 C56 H56 120.2 . . ?
C11 C65 H65 120.1 . . ?
C29 C65 C11 119.9(7) . . ?
C29 C65 H65 120.1 . . ?
C43 C70 H70 119.9 . . ?
C84 C70 C43 120.2(8) . . ?
C84 C70 H70 119.9 . . ?
C52 C74 H74 120.4 . . ?
C76 C74 C52 119.1(8) . . ?
C76 C74 H74 120.4 . . ?
C74 C76 H76 119.7 . . ?
C95 C76 C74 120.7(8) . . ?
C95 C76 H76 119.7 . . ?
C44 C78 C46 121.7(7) . . ?
C44 C78 H78 119.2 . . ?
C46 C78 H78 119.2 . . ?
C37 C81 H81A 109.5 . . ?
C37 C81 H81B 109.5 . . ?
C37 C81 H81C 109.5 . . ?
H81A C81 H81B 109.5 . . ?
H81A C81 H81C 109.5 . . ?
H81B C81 H81C 109.5 . . ?
C70 C84 H84 120.2 . . ?
C96 C84 C70 119.5(8) . . ?
C96 C84 H84 120.2 . . ?
N13 C87 C24 123.9(7) . . ?
N13 C87 H87 118.0 . . ?
C24 C87 H87 118.0 . . ?
C56 C95 H95 119.6 . . ?
C76 C95 C56 120.8(8) . . ?
C76 C95 H95 119.6 . . ?
C84 C96 H96 119.9 . . ?
C113 C96 C84 120.2(7) . . ?
C113 C96 H96 119.9 . . ?
C43 C97 H97 120.1 . . ?
C113 C97 C43 119.7(8) . . ?
C113 C97 H97 120.1 . . ?
C96 C113 C97 121.1(8) . . ?
C96 C113 H113 119.5 . . ?
C97 C113 H113 119.5 . . ?
C7 C3 H3 121.8 . . ?
O23 C3 H3 121.8 . . ?
O23 C3 C7 116.3(10) . . ?
C3 C7 H7A 109.5 . . ?
C3 C7 H7B 109.5 . . ?
C3 C7 H7C 109.5 . . ?
H7A C7 H7B 109.5 . . ?
H7A C7 H7C 109.5 . . ?
H7B C7 H7C 109.5 . . ?
C3 O23 H23 109.5 . . ?

loop_
_geom_bond_atom_site_label_1
_geom_bond_atom_site_label_2
_geom_bond_distance
_geom_bond_site_symmetry_2
_geom_bond_publ_flag
C8 H8 0.9300 . ?
C8 N59 1.324(11) . ?
C8 C89 1.394(12) . ?
N33 C88 1.359(10) . ?
N33 C119 1.314(11) . ?
C35 H35 0.9300 . ?
C35 C68 1.398(11) . ?
C35 C129 1.379(12) . ?
C39 C40 1.420(11) . ?
C39 C48 1.432(11) . ?
C39 C116 1.427(11) . ?
C40 N59 1.343(10) . ?
C40 C88 1.459(11) . ?
C48 H48 0.9300 . ?
C48 C77 1.354(11) . ?
C63 C64 1.414(11) . ?
C63 C77 1.434(11) . ?
C63 C88 1.415(11) . ?
C64 C68 1.485(11) . ?
C64 C69 1.375(11) . ?
C68 C98 1.402(11) . ?
C69 H69 0.9300 . ?
C69 C119 1.412(12) . ?
C77 H77 0.9300 . ?
C80 H80 0.9300 . ?
C80 C112 1.380(12) . ?
C80 C114 1.382(13) . ?
C85 H85 0.9300 . ?
C85 C110 1.399(13) . ?
C85 C129 1.386(12) . ?
C89 H89 0.9300 . ?
C89 C116 1.380(11) . ?
C91 H91 0.9300 . ?
C91 C93 1.382(11) . ?
C91 C131 1.391(11) . ?
C93 H93 0.9300 . ?
C93 C114 1.388(12) . ?
C98 H98 0.9300 . ?
C98 C110 1.375(12) . ?
C110 H110 0.9300 . ?
C112 H112 0.9300 . ?
C112 C131 1.398(12) . ?
C114 H114 0.9300 . ?
C116 C131 1.498(12) . ?
C119 H119 0.9300 . ?
C129 H129 0.9300 . ?
Eu1 Eu1 3.9357(10) 2 ?
Eu1 O18 2.440(6) . ?
Eu1 O118 2.456(6) . ?
Eu1 O121 2.596(5) 2 ?
Eu1 O121 2.350(5) . ?
Eu1 O122 2.372(5) . ?
Eu1 O124 2.486(5) . ?
Eu1 O126 2.370(5) . ?
Eu1 N13 2.631(6) . ?
Eu1 N15 2.576(6) . ?
Eu1 C26 2.833(8) . ?
Eu1 C37 2.903(8) 2 ?
O18 C26 1.263(10) . ?
O118 C37 1.245(9) 2 ?
O121 Eu1 2.596(5) 2 ?
O121 C37 1.289(9) . ?
O122 C50 1.262(9) 2 ?
O124 C26 1.255(10) . ?
O126 C50 1.262(9) . ?
N13 C25 1.364(9) . ?
N13 C87 1.327(10) . ?
N15 C11 1.329(10) . ?
N15 C51 1.363(9) . ?
C1 H1A 0.9600 . ?
C1 H1B 0.9600 . ?
C1 H1C 0.9600 . ?
C1 C26 1.501(12) . ?
C11 H11 0.9300 . ?
C11 C65 1.397(11) . ?
C12 H12A 0.9600 . ?
C12 H12B 0.9600 . ?
C12 H12C 0.9600 . ?
C12 C50 1.514(11) . ?
C17 C21 1.413(10) . ?
C17 C25 1.420(10) . ?
C17 C44 1.431(10) . ?
C21 C24 1.381(10) . ?
C21 C47 1.485(10) . ?
C24 H24 0.9300 . ?
C24 C87 1.396(11) . ?
C25 C51 1.445(10) . ?
C29 C43 1.498(10) . ?
C29 C46 1.413(11) . ?
C29 C65 1.380(11) . ?
C37 Eu1 2.903(8) 2 ?
C37 O118 1.245(9) 2 ?
C37 C81 1.503(12) . ?
C43 C70 1.391(11) . ?
C43 C97 1.393(11) . ?
C44 H44 0.9300 . ?
C44 C78 1.338(11) . ?
C46 C51 1.406(10) . ?
C46 C78 1.434(10) . ?
C47 C52 1.389(11) . ?
C47 C56 1.383(11) . ?
C50 O122 1.262(9) 2 ?
C52 H52 0.9300 . ?
C52 C74 1.393(11) . ?
C56 H56 0.9300 . ?
C56 C95 1.387(11) . ?
C65 H65 0.9300 . ?
C70 H70 0.9300 . ?
C70 C84 1.390(10) . ?
C74 H74 0.9300 . ?
C74 C76 1.374(13) . ?
C76 H76 0.9300 . ?
C76 C95 1.362(12) . ?
C78 H78 0.9300 . ?
C81 H81A 0.9600 . ?
C81 H81B 0.9600 . ?
C81 H81C 0.9600 . ?
C84 H84 0.9300 . ?
C84 C96 1.386(12) . ?
C87 H87 0.9300 . ?
C95 H95 0.9300 . ?
C96 H96 0.9300 . ?
C96 C113 1.359(12) . ?
C97 H97 0.9300 . ?
C97 C113 1.381(11) . ?
C113 H113 0.9300 . ?
C3 H3 0.9300 . ?
C3 C7 1.434(16) . ?
C3 O23 1.408(11) . ?
C7 H7A 0.9600 . ?
C7 H7B 0.9600 . ?
C7 H7C 0.9600 . ?
O23 H23 0.8200 . ?

loop_
_geom_torsion_atom_site_label_1
_geom_torsion_atom_site_label_2
_geom_torsion_atom_site_label_3
_geom_torsion_atom_site_label_4
_geom_torsion
_geom_torsion_site_symmetry_1
_geom_torsion_site_symmetry_2
_geom_torsion_site_symmetry_3
_geom_torsion_site_symmetry_4
_geom_torsion_publ_flag
C8 C89 C116 C39 -0.3(12) . . . . ?
C8 C89 C116 C131 177.1(7) . . . . ?
C35 C68 C98 C110 -0.5(11) . . . . ?
C39 C40 N59 C8 0.9(12) . . . . ?
C39 C40 C88 N33 -179.2(7) . . . . ?
C39 C40 C88 C63 0.5(11) . . . . ?
C39 C48 C77 C63 0.6(12) . . . . ?
C39 C116 C131 C91 -57.1(12) . . . . ?
C39 C116 C131 C112 128.5(9) . . . . ?
C40 C39 C48 C77 2.7(11) . . . . ?
C40 C39 C116 C89 1.2(11) . . . . ?
C40 C39 C116 C131 -176.1(7) . . . . ?
C48 C39 C40 N59 -180.0(7) . . . . ?
C48 C39 C40 C88 -3.2(11) . . . . ?
C48 C39 C116 C89 179.6(7) . . . . ?
C48 C39 C116 C131 2.2(12) . . . . ?
N59 C8 C89 C116 -0.4(14) . . . . ?
N59 C40 C88 N33 -2.2(11) . . . . ?
N59 C40 C88 C63 177.5(7) . . . . ?
C63 C64 C68 C35 -61.3(10) . . . . ?
C63 C64 C68 C98 124.2(8) . . . . ?
C63 C64 C69 C119 0.7(11) . . . . ?
C64 C63 C77 C48 177.2(8) . . . . ?
C64 C63 C88 N33 1.9(11) . . . . ?
C64 C63 C88 C40 -177.8(7) . . . . ?
C64 C68 C98 C110 174.2(7) . . . . ?
C64 C69 C119 N33 0.8(13) . . . . ?
C68 C35 C129 C85 -2.0(12) . . . . ?
C68 C64 C69 C119 -179.7(7) . . . . ?
C68 C98 C110 C85 -1.0(12) . . . . ?
C69 C64 C68 C35 119.1(9) . . . . ?
C69 C64 C68 C98 -55.4(10) . . . . ?
C77 C63 C64 C68 -2.0(12) . . . . ?
C77 C63 C64 C69 177.6(7) . . . . ?
C77 C63 C88 N33 -177.7(7) . . . . ?
C77 C63 C88 C40 2.6(11) . . . . ?
C80 C112 C131 C91 1.8(13) . . . . ?
C80 C112 C131 C116 176.4(8) . . . . ?
C88 N33 C119 C69 -0.9(12) . . . . ?
C88 C40 N59 C8 -175.9(7) . . . . ?
C88 C63 C64 C68 178.5(7) . . . . ?
C88 C63 C64 C69 -1.9(11) . . . . ?
C88 C63 C77 C48 -3.3(11) . . . . ?
C89 C8 N59 C40 0.1(13) . . . . ?
C89 C116 C131 C91 125.6(9) . . . . ?
C89 C116 C131 C112 -48.9(11) . . . . ?
C91 C93 C114 C80 1.3(13) . . . . ?
C93 C91 C131 C112 -0.8(13) . . . . ?
C93 C91 C131 C116 -175.2(8) . . . . ?
C110 C85 C129 C35 0.4(12) . . . . ?
C112 C80 C114 C93 -0.3(14) . . . . ?
C114 C80 C112 C131 -1.2(13) . . . . ?
C116 C39 C40 N59 -1.6(11) . . . . ?
C116 C39 C40 C88 175.1(7) . . . . ?
C116 C39 C48 C77 -175.5(8) . . . . ?
C119 N33 C88 C40 179.2(7) . . . . ?
C119 N33 C88 C63 -0.5(11) . . . . ?
C129 C35 C68 C64 -172.6(7) . . . . ?
C129 C35 C68 C98 2.0(11) . . . . ?
C129 C85 C110 C98 1.0(12) . . . . ?
C131 C91 C93 C114 -0.7(13) . . . . ?
Eu1 Eu1 O18 C26 91.8(4) 2 . . . ?
Eu1 Eu1 O118 C37 2.5(5) 2 . . 2 ?
Eu1 Eu1 O121 C37 -141.8(16) 2 . . . ?
Eu1 Eu1 O122 C50 -10.9(7) 2 . . 2 ?
Eu1 Eu1 O124 C26 -113.7(4) 2 . . . ?
Eu1 Eu1 O126 C50 7.3(8) 2 . . . ?
Eu1 Eu1 N13 C25 -132.6(5) 2 . . . ?
Eu1 Eu1 N13 C87 38.8(7) 2 . . . ?
Eu1 Eu1 N15 C11 -51.6(7) 2 . . . ?
Eu1 Eu1 N15 C51 122.4(5) 2 . . . ?
Eu1 Eu1 C26 O18 -104.8(4) 2 . . . ?
Eu1 Eu1 C26 O124 78.9(4) 2 . . . ?
Eu1 Eu1 C26 C1 -32(7) 2 . . . ?
Eu1 O18 C26 O124 3.7(7) . . . . ?
Eu1 O18 C26 C1 -174.4(6) . . . . ?
Eu1 O121 C37 Eu1 143.4(15) . . . 2 ?
Eu1 O121 C37 O118 4.8(8) 2 . . 2 ?
Eu1 O121 C37 O118 148.2(12) . . . 2 ?
Eu1 O121 C37 C81 -30(2) . . . . ?
Eu1 O121 C37 C81 -173.9(7) 2 . . . ?
Eu1 O124 C26 O18 -3.6(7) . . . . ?
Eu1 O124 C26 C1 174.4(7) . . . . ?
Eu1 O126 C50 O122 -2.8(14) . . . 2 ?
Eu1 O126 C50 C12 175.1(6) . . . . ?
Eu1 N13 C25 C17 169.3(6) . . . . ?
Eu1 N13 C25 C51 -11.9(9) . . . . ?
Eu1 N13 C87 C24 -166.2(6) . . . . ?
Eu1 N15 C11 C65 173.3(6) . . . . ?
Eu1 N15 C51 C25 6.6(9) . . . . ?
Eu1 N15 C51 C46 -173.5(6) . . . . ?
O18 Eu1 O118 C37 -146.8(5) . . . 2 ?
O18 Eu1 O121 Eu1 156.9(2) . . . 2 ?
O18 Eu1 O121 C37 15.1(15) . . . . ?
O18 Eu1 O122 C50 106.1(8) . . . 2 ?
O18 Eu1 O124 C26 2.0(4) . . . . ?
O18 Eu1 O126 C50 -123.5(8) . . . . ?
O18 Eu1 N13 C25 106.4(6) . . . . ?
O18 Eu1 N13 C87 -82.1(6) . . . . ?
O18 Eu1 N15 C11 104.7(6) . . . . ?
O18 Eu1 N15 C51 -81.3(6) . . . . ?
O18 Eu1 C26 O124 -176.3(7) . . . . ?
O18 Eu1 C26 C1 72(7) . . . . ?
O118 Eu1 O18 C26 -125.8(5) . . . . ?
O118 Eu1 O121 Eu1 -8.9(3) . . . 2 ?
O118 Eu1 O121 C37 -150.7(15) . . . . ?
O118 Eu1 O122 C50 -101.2(8) . . . 2 ?
O118 Eu1 O124 C26 135.3(4) . . . . ?
O118 Eu1 O126 C50 91.8(8) . . . . ?
O118 Eu1 N13 C25 -68.1(6) . . . . ?
O118 Eu1 N13 C87 103.4(6) . . . . ?
O118 Eu1 N15 C11 -104.6(6) . . . . ?
O118 Eu1 N15 C51 69.4(6) . . . . ?
O118 Eu1 C26 O18 97.2(6) . . . . ?
O118 Eu1 C26 O124 -79.2(6) . . . . ?
O118 Eu1 C26 C1 170(7) . . . . ?
O121 Eu1 O18 C26 74.5(5) . . . . ?
O121 Eu1 O18 C26 125.6(5) 2 . . . ?
O121 Eu1 O118 C37 8.2(6) . . . 2 ?
O121 Eu1 O118 C37 -2.8(4) 2 . . 2 ?
O121 Eu1 O121 Eu1 -0.001(1) 2 . . 2 ?
O121 Eu1 O121 C37 -141.8(16) 2 . . . ?
O121 Eu1 O122 C50 29.8(7) . . . 2 ?
O121 Eu1 O122 C50 -48.2(7) 2 . . 2 ?
O121 Eu1 O124 C26 -94.2(4) . . . . ?
O121 Eu1 O124 C26 -141.2(4) 2 . . . ?
O121 Eu1 O126 C50 44.7(8) 2 . . . ?
O121 Eu1 O126 C50 -34.0(8) . . . . ?
O121 Eu1 N13 C25 -104.0(6) 2 . . . ?
O121 Eu1 N13 C25 165.6(5) . . . . ?
O121 Eu1 N13 C87 -22.9(8) . . . . ?
O121 Eu1 N13 C87 67.5(6) 2 . . . ?
O121 Eu1 N15 C11 22.9(8) . . . . ?
O121 Eu1 N15 C11 -85.3(6) 2 . . . ?
O121 Eu1 N15 C51 88.7(6) 2 . . . ?
O121 Eu1 N15 C51 -163.1(5) . . . . ?
O121 Eu1 C26 O18 -102.9(5) . . . . ?
O121 Eu1 C26 O18 -108.9(6) 2 . . . ?
O121 Eu1 C26 O124 74.8(7) 2 . . . ?
O121 Eu1 C26 O124 80.8(4) . . . . ?
O121 Eu1 C26 C1 -30(7) . . . . ?
O121 Eu1 C26 C1 -36(7) 2 . . . ?
O122 Eu1 O18 C26 3.4(5) . . . . ?
O122 Eu1 O118 C37 72.4(5) . . . 2 ?
O122 Eu1 O121 Eu1 -74.0(2) . . . 2 ?
O122 Eu1 O121 C37 144.2(15) . . . . ?
O122 Eu1 O124 C26 -173.5(5) . . . . ?
O122 Eu1 O126 C50 14.9(10) . . . . ?
O122 Eu1 N13 C25 -21.1(7) . . . . ?
O122 Eu1 N13 C87 150.4(6) . . . . ?
O122 Eu1 N15 C11 -23.6(6) . . . . ?
O122 Eu1 N15 C51 150.4(6) . . . . ?
O122 Eu1 C26 O18 -177.3(4) . . . . ?
O122 Eu1 C26 O124 6.4(4) . . . . ?
O122 Eu1 C26 C1 -105(7) . . . . ?
O124 Eu1 O18 C26 -2.0(4) . . . . ?
O124 Eu1 O118 C37 122.5(5) . . . 2 ?
O124 Eu1 O121 Eu1 -150.8(2) . . . 2 ?
O124 Eu1 O121 C37 67.3(15) . . . . ?
O124 Eu1 O122 C50 110.6(8) . . . 2 ?
O124 Eu1 O126 C50 -94.8(8) . . . . ?
O124 Eu1 N13 C25 68.0(6) . . . . ?
O124 Eu1 N13 C87 -120.5(6) . . . . ?
O124 Eu1 N15 C11 53.2(6) . . . . ?
O124 Eu1 N15 C51 -132.8(6) . . . . ?
O124 Eu1 C26 O18 176.3(7) . . . . ?
O124 Eu1 C26 C1 -111(7) . . . . ?
O126 Eu1 O18 C26 149.2(5) . . . . ?
O126 Eu1 O118 C37 -65.4(5) . . . 2 ?
O126 Eu1 O121 Eu1 74.5(2) . . . 2 ?
O126 Eu1 O121 C37 -67.3(15) . . . . ?
O126 Eu1 O122 C50 -18.5(9) . . . 2 ?
O126 Eu1 O124 C26 -34.7(5) . . . . ?
O126 Eu1 N13 C25 -167.4(6) . . . . ?
O126 Eu1 N13 C87 4.0(6) . . . . ?
O126 Eu1 N15 C11 -179.7(6) . . . . ?
O126 Eu1 N15 C51 -5.7(7) . . . . ?
O126 Eu1 C26 O18 -31.6(5) . . . . ?
O126 Eu1 C26 O124 152.1(4) . . . . ?
O126 Eu1 C26 C1 41(7) . . . . ?
N13 Eu1 O18 C26 -134.8(5) . . . . ?
N13 Eu1 O118 C37 -137.6(5) . . . 2 ?
N13 Eu1 O121 Eu1 101.4(3) . . . 2 ?
N13 Eu1 O121 C37 -40.4(17) . . . . ?
N13 Eu1 O122 C50 -146.2(7) . . . 2 ?
N13 Eu1 O124 C26 50.6(5) . . . . ?
N13 Eu1 O126 C50 161.5(9) . . . . ?
N13 Eu1 N15 C11 177.3(7) . . . . ?
N13 Eu1 N15 C51 -8.7(5) . . . . ?
N13 Eu1 C26 O18 42.9(5) . . . . ?
N13 Eu1 C26 O124 -133.4(4) . . . . ?
N13 Eu1 C26 C1 115(7) . . . . ?
N13 C25 C51 N15 3.8(11) . . . . ?
N13 C25 C51 C46 -176.1(7) . . . . ?
N15 Eu1 O18 C26 -72.4(5) . . . . ?
N15 Eu1 O118 C37 155.7(5) . . . 2 ?
N15 Eu1 O121 Eu1 -121.3(3) . . . 2 ?
N15 Eu1 O121 C37 96.9(15) . . . . ?
N15 Eu1 O122 C50 -174.5(8) . . . 2 ?
N15 Eu1 O124 C26 102.4(4) . . . . ?
N15 Eu1 O126 C50 158.8(8) . . . . ?
N15 Eu1 N13 C25 10.5(5) . . . . ?
N15 Eu1 N13 C87 -178.1(7) . . . . ?
N15 Eu1 C26 O18 104.8(5) . . . . ?
N15 Eu1 C26 O124 -71.5(4) . . . . ?
N15 Eu1 C26 C1 177(100) . . . . ?
N15 C11 C65 C29 -1.1(13) . . . . ?
C11 N15 C51 C25 -179.2(7) . . . . ?
C11 N15 C51 C46 0.7(11) . . . . ?
C17 C21 C24 C87 -5.8(12) . . . . ?
C17 C21 C47 C52 46.7(11) . . . . ?
C17 C21 C47 C56 -136.9(8) . . . . ?
C17 C25 C51 N15 -177.4(7) . . . . ?
C17 C25 C51 C46 2.7(11) . . . . ?
C17 C44 C78 C46 2.4(13) . . . . ?
C21 C17 C25 N13 -4.1(12) . . . . ?
C21 C17 C25 C51 177.1(7) . . . . ?
C21 C17 C44 C78 -179.7(8) . . . . ?
C21 C24 C87 N13 -1.1(13) . . . . ?
C21 C47 C52 C74 177.6(7) . . . . ?
C21 C47 C56 C95 -178.0(7) . . . . ?
C24 C21 C47 C52 -132.6(8) . . . . ?
C24 C21 C47 C56 43.8(11) . . . . ?
C25 N13 C87 C24 5.4(12) . . . . ?
C25 C17 C21 C24 8.2(11) . . . . ?
C25 C17 C21 C47 -171.2(7) . . . . ?
C25 C17 C44 C78 4.0(12) . . . . ?
C26 Eu1 O118 C37 163.7(5) . . . 2 ?
C26 Eu1 O121 Eu1 -177.4(3) . . . 2 ?
C26 Eu1 O121 C37 40.8(15) . . . . ?
C26 Eu1 O122 C50 107.6(8) . . . 2 ?
C26 Eu1 O126 C50 -109.9(8) . . . . ?
C26 Eu1 N13 C25 88.0(6) . . . . ?
C26 Eu1 N13 C87 -100.5(6) . . . . ?
C26 Eu1 N15 C11 79.2(6) . . . . ?
C26 Eu1 N15 C51 -106.8(6) . . . . ?
C29 C43 C70 C84 -179.5(8) . . . . ?
C29 C43 C97 C113 -179.7(7) . . . . ?
C29 C46 C51 N15 1.6(12) . . . . ?
C29 C46 C51 C25 -178.5(7) . . . . ?
C29 C46 C78 C44 175.9(8) . . . . ?
C37 Eu1 O18 C26 -170.5(6) 2 . . . ?
C37 Eu1 O121 Eu1 -5.3(2) 2 . . 2 ?
C37 Eu1 O121 C37 -147.2(14) 2 . . . ?
C37 Eu1 O122 C50 -76.0(8) 2 . . 2 ?
C37 Eu1 O124 C26 175.2(4) 2 . . . ?
C37 Eu1 O126 C50 68.9(8) 2 . . . ?
C37 Eu1 N13 C25 -84.7(6) 2 . . . ?
C37 Eu1 N13 C87 86.8(6) 2 . . . ?
C37 Eu1 N15 C11 -94.5(6) 2 . . . ?
C37 Eu1 N15 C51 79.5(6) 2 . . . ?
C37 Eu1 C26 O18 156.8(14) 2 . . . ?
C37 Eu1 C26 O124 -19.5(18) 2 . . . ?
C37 Eu1 C26 C1 -131(7) 2 . . . ?
C43 C29 C46 C51 177.9(7) . . . . ?
C43 C29 C46 C78 -4.2(12) . . . . ?
C43 C29 C65 C11 -178.1(7) . . . . ?
C43 C70 C84 C96 -1.6(13) . . . . ?
C43 C97 C113 C96 -0.1(13) . . . . ?
C44 C17 C21 C24 -168.1(8) . . . . ?
C44 C17 C21 C47 12.5(12) . . . . ?
C44 C17 C25 N13 172.4(7) . . . . ?
C44 C17 C25 C51 -6.4(11) . . . . ?
C46 C29 C43 C70 128.3(8) . . . . ?
C46 C29 C43 C97 -53.2(11) . . . . ?
C46 C29 C65 C11 3.3(12) . . . . ?
C47 C21 C24 C87 173.5(7) . . . . ?
C47 C52 C74 C76 -0.1(12) . . . . ?
C47 C56 C95 C76 1.2(12) . . . . ?
C51 N15 C11 C65 -1.0(12) . . . . ?
C51 C46 C78 C44 -6.1(12) . . . . ?
C52 C47 C56 C95 -1.6(11) . . . . ?
C52 C74 C76 C95 -0.3(12) . . . . ?
C56 C47 C52 C74 1.1(11) . . . . ?
C65 C29 C43 C70 -50.2(11) . . . . ?
C65 C29 C43 C97 128.2(9) . . . . ?
C65 C29 C46 C51 -3.5(11) . . . . ?
C65 C29 C46 C78 174.4(8) . . . . ?
C70 C43 C97 C113 -1.2(12) . . . . ?
C70 C84 C96 C113 0.2(14) . . . . ?
C74 C76 C95 C56 -0.3(12) . . . . ?
C78 C46 C51 N15 -176.4(7) . . . . ?
C78 C46 C51 C25 3.5(11) . . . . ?
C84 C96 C113 C97 0.6(14) . . . . ?
C87 N13 C25 C17 -2.7(11) . . . . ?
C87 N13 C25 C51 176.1(7) . . . . ?
C97 C43 C70 C84 2.1(12) . . . . ?
